data_1548751
loop_
_publ_author_name
'He, Haihong'
'Ye, Zhiwei'
'Xiao, Yi'
'Yang, Wei'
'Qian, Xuhong'
'Yang, Youjun'

_publ_section_title
;
 Super-Resolution Monitoring of Mitochondrial Dynamics upon Time-Gated
 Photo-Triggered Release of Nitric Oxide.
;
_journal_name_full 'Analytical chemistry'
_journal_paper_doi 10.1021/acs.analchem.7b04510
_journal_year 2018
_chemical_formula_sum 'C26 H24 N4 O5'
_chemical_formula_weight 472.49
_chemical_name_systematic
; 
 ? 
;
_space_group_crystal_system orthorhombic
_space_group_IT_number 62
_space_group_name_Hall '-P 2ac 2n'
_space_group_name_H-M_alt 'P n m a'
_symmetry_space_group_name_Hall '-P 2ac 2n'
_symmetry_space_group_name_H-M 'P n m a'
_atom_sites_solution_hydrogens geom
_audit_creation_method SHELXL-2013
_cell_angle_alpha 90
_cell_angle_beta 90
_cell_angle_gamma 90
_cell_formula_units_Z 4
_cell_length_a 19.791(19)
_cell_length_b 17.344(16)
_cell_length_c 7.941(7)
_cell_measurement_reflns_used 1574
_cell_measurement_temperature 293(2)
_cell_measurement_theta_max 40.845
_cell_measurement_theta_min 4.739
_cell_volume 2726(4)
_computing_cell_refinement 'Bruker SMART'
_computing_data_collection 'Bruker SMART'
_computing_data_reduction 'Bruker SHELXTL'
_computing_molecular_graphics 'Bruker SHELXTL'
_computing_publication_material 'Bruker SHELXTL'
_computing_structure_refinement 'SHELXL-2013 (Sheldrick, 2013)'
_computing_structure_solution 'Bruker SHELXTL'
_diffrn_ambient_temperature 293(2)
_diffrn_measured_fraction_theta_full 0.978
_diffrn_measured_fraction_theta_max 0.998
_diffrn_measurement_device_type 'CCD area detector'
_diffrn_measurement_method 'phi and omega scans'
_diffrn_radiation_type MoK\a
_diffrn_radiation_wavelength 0.71073
_diffrn_reflns_av_R_equivalents 0.0691
_diffrn_reflns_av_unetI/netI 0.0514
_diffrn_reflns_Laue_measured_fraction_full 0.978
_diffrn_reflns_Laue_measured_fraction_max 0.998
_diffrn_reflns_limit_h_max 23
_diffrn_reflns_limit_h_min -21
_diffrn_reflns_limit_k_max 20
_diffrn_reflns_limit_k_min -20
_diffrn_reflns_limit_l_max 8
_diffrn_reflns_limit_l_min -9
_diffrn_reflns_number 14445
_diffrn_reflns_point_group_measured_fraction_full 0.978
_diffrn_reflns_point_group_measured_fraction_max 0.998
_diffrn_reflns_theta_full 25.242
_diffrn_reflns_theta_max 25.046
_diffrn_reflns_theta_min 2.058
_exptl_absorpt_coefficient_mu 0.081
_exptl_absorpt_correction_T_max 0.7456
_exptl_absorpt_correction_T_min 0.5895
_exptl_absorpt_correction_type multi-scan
_exptl_absorpt_process_details sadabs
_exptl_crystal_colour colorless
_exptl_crystal_density_diffrn 1.151
_exptl_crystal_description prismatic
_exptl_crystal_F_000 992
_exptl_crystal_size_max 0.200
_exptl_crystal_size_mid 0.170
_exptl_crystal_size_min 0.120
_platon_squeeze_details
;
;
_refine_diff_density_max 0.220
_refine_diff_density_min -0.203
_refine_diff_density_rms 0.050
_refine_ls_extinction_method none
_refine_ls_goodness_of_fit_ref 1.032
_refine_ls_hydrogen_treatment constr
_refine_ls_matrix_type full
_refine_ls_number_parameters 223
_refine_ls_number_reflns 2502
_refine_ls_number_restraints 46
_refine_ls_restrained_S_all 1.056
_refine_ls_R_factor_all 0.1093
_refine_ls_R_factor_gt 0.0697
_refine_ls_shift/su_max 0.000
_refine_ls_shift/su_mean 0.000
_refine_ls_structure_factor_coef Fsqd
_refine_ls_weighting_details 'w=1/[\s^2^(Fo^2^)+(0.1137P)^2^] where P=(Fo^2^+2Fc^2^)/3'
_refine_ls_weighting_scheme calc
_refine_ls_wR_factor_gt 0.1864
_refine_ls_wR_factor_ref 0.2078
_reflns_Friedel_coverage 0.000
_reflns_number_gt 1477
_reflns_number_total 2502
_reflns_threshold_expression 'I > 2\s(I)'
_cod_data_source_file ac7b04510_si_002.cif
_cod_data_source_block cd15053
_cod_database_code 1548751
_shelx_space_group_comment
; 
The symmetry employed for this shelxl refinement is uniquely defined 
by the following loop, which should always be used as a source of 
symmetry information in preference to the above space-group names. 
They are only intended as comments. 
;
_shelx_estimated_absorpt_t_min 0.984
_shelx_estimated_absorpt_t_max 0.990
_shelxl_version_number 2013-4

loop_
_space_group_symop_operation_xyz
'x, y, z'
'-x+1/2, -y, z+1/2'
'-x, y+1/2, -z'
'x+1/2, -y+1/2, -z+1/2'
'-x, -y, -z'
'x-1/2, y, -z-1/2'
'x, -y-1/2, z'
'-x-1/2, y-1/2, z-1/2'

loop_
_atom_site_label
_atom_site_type_symbol
_atom_site_fract_x
_atom_site_fract_y
_atom_site_fract_z
_atom_site_U_iso_or_equiv
_atom_site_adp_type
_atom_site_occupancy
_atom_site_site_symmetry_order
_atom_site_calc_flag
_atom_site_refinement_flags_posn
_atom_site_refinement_flags_adp
_atom_site_refinement_flags_occupancy
_atom_site_disorder_assembly
_atom_site_disorder_group
N1 N 0.3928(10) 0.5203(13) 0.1302(19) 0.112(7) Uani 0.5 1 d D U P A 1
N2 N 0.4187(8) 0.5567(9) -0.0091(19) 0.126(5) Uani 0.5 1 d D U P A 1
O4 O 0.3890(5) 0.5281(7) -0.1308(12) 0.129(4) Uani 0.5 1 d D U P A 1
C16 C 0.4421(8) 0.5490(9) 0.2400(17) 0.126(7) Uani 0.5 1 d D . P A 1
H16A H 0.4546 0.6013 0.2102 0.151 Uiso 0.5 1 calc R U P A 1
H16B H 0.4821 0.5168 0.2387 0.151 Uiso 0.5 1 calc R U P A 1
C17 C 0.4084(6) 0.5466(9) 0.4078(13) 0.094(3) Uani 0.5 1 d D . P A 1
H17A H 0.3631 0.5658 0.3978 0.141 Uiso 0.5 1 calc R U P A 1
H17B H 0.4332 0.5781 0.4858 0.141 Uiso 0.5 1 calc R U P A 1
H17C H 0.4073 0.4944 0.4480 0.141 Uiso 0.5 1 calc R U P A 1
N1' N 0.3969(6) 0.5203(6) 0.1023(13) 0.054(3) Uani 0.5 1 d D U P A 2
N2' N 0.4081(5) 0.5297(5) -0.0565(13) 0.069(2) Uani 0.5 1 d D U P A 2
O4' O 0.4456(3) 0.5838(3) -0.0946(9) 0.103(2) Uani 0.5 1 d D U P A 2
C16' C 0.4128(8) 0.5754(6) 0.245(2) 0.114(5) Uani 0.5 1 d D . P A 2
H16C H 0.4461 0.6120 0.2049 0.137 Uiso 0.5 1 calc R U P A 2
H16D H 0.3721 0.6043 0.2703 0.137 Uiso 0.5 1 calc R U P A 2
C17' C 0.4386(10) 0.5421(14) 0.408(3) 0.193(13) Uani 0.5 1 d D . P A 2
H17D H 0.4037 0.5116 0.4594 0.290 Uiso 0.5 1 calc R U P A 2
H17E H 0.4513 0.5831 0.4824 0.290 Uiso 0.5 1 calc R U P A 2
H17F H 0.4772 0.5101 0.3856 0.290 Uiso 0.5 1 calc R U P A 2
O1 O 0.14992(17) 0.2500 0.6168(4) 0.0861(10) Uani 1 2 d S T P . .
O2 O 0.23263(13) 0.2500 0.4297(3) 0.0598(8) Uani 1 2 d S T P . .
O3 O 0.38486(13) 0.2500 0.1650(4) 0.0720(9) Uani 1 2 d S T P . .
C1 C 0.1664(2) 0.2500 0.4726(5) 0.0581(10) Uani 1 2 d S T P . .
C2 C 0.12761(19) 0.2500 0.3153(5) 0.0533(10) Uani 1 2 d S T P . .
C3 C 0.0571(2) 0.2500 0.2939(6) 0.0701(12) Uani 1 2 d S T P . .
H3 H 0.0278 0.2500 0.3854 0.084 Uiso 1 2 calc R U P . .
C4 C 0.0340(2) 0.2500 0.1333(6) 0.0714(12) Uani 1 2 d S T P . .
H4 H -0.0124 0.2500 0.1146 0.086 Uiso 1 2 calc R U P . .
C5 C 0.0771(2) 0.2500 -0.0037(5) 0.0629(11) Uani 1 2 d S T P . .
H5 H 0.0593 0.2500 -0.1121 0.075 Uiso 1 2 calc R U P . .
C6 C 0.1461(2) 0.2500 0.0191(5) 0.0572(10) Uani 1 2 d S T P . .
H6 H 0.1756 0.2500 -0.0720 0.069 Uiso 1 2 calc R U P . .
C7 C 0.16935(18) 0.2500 0.1800(4) 0.0481(9) Uani 1 2 d S T P . .
C8 C 0.24211(17) 0.2500 0.2427(4) 0.0485(9) Uani 1 2 d S T P . .
C9 C 0.28106(13) 0.32160(14) 0.1977(3) 0.0491(7) Uani 1 1 d . . . . .
C10 C 0.25088(14) 0.39350(16) 0.1941(3) 0.0573(8) Uani 1 1 d . . . . .
H10 H 0.2045 0.3966 0.2114 0.069 Uiso 1 1 calc R U . . .
C11 C 0.28607(16) 0.46041(16) 0.1661(4) 0.0636(8) Uani 1 1 d . . . . .
C12 C 0.35534(17) 0.45290(17) 0.1390(4) 0.0630(8) Uani 1 1 d D . . . .
C13 C 0.38672(15) 0.38307(18) 0.1405(4) 0.0665(9) Uani 1 1 d . . . . .
H13 H 0.4331 0.3798 0.1228 0.080 Uiso 1 1 calc R U . . .
C14 C 0.34953(14) 0.31755(15) 0.1684(3) 0.0562(7) Uani 1 1 d . . . . .
C15 C 0.25154(19) 0.53760(18) 0.1638(5) 0.0854(11) Uani 1 1 d . . . . .
H15A H 0.2719 0.5707 0.2464 0.128 Uiso 1 1 calc R U . . .
H15B H 0.2045 0.5311 0.1893 0.128 Uiso 1 1 calc R U . . .
H15C H 0.2562 0.5603 0.0542 0.128 Uiso 1 1 calc R U . . .

loop_
_atom_site_aniso_label
_atom_site_aniso_U_11
_atom_site_aniso_U_22
_atom_site_aniso_U_33
_atom_site_aniso_U_23
_atom_site_aniso_U_13
_atom_site_aniso_U_12
N1 0.110(9) 0.109(10) 0.118(9) 0.004(7) 0.007(6) -0.010(7)
N2 0.118(8) 0.128(9) 0.131(8) -0.034(7) -0.011(6) 0.027(7)
O4 0.132(7) 0.145(7) 0.109(6) 0.024(5) -0.004(5) -0.002(5)
C16 0.137(14) 0.068(10) 0.171(14) -0.013(10) 0.055(13) -0.033(8)
C17 0.090(9) 0.088(7) 0.103(7) -0.008(6) -0.046(6) -0.015(7)
N1' 0.063(5) 0.029(4) 0.070(5) 0.011(3) 0.012(4) -0.017(3)
N2' 0.075(5) 0.060(5) 0.072(6) 0.019(5) 0.001(5) -0.015(4)
O4' 0.092(4) 0.056(3) 0.161(5) 0.036(3) 0.044(3) -0.025(3)
C16' 0.127(11) 0.044(6) 0.173(14) -0.023(6) -0.049(10) -0.021(6)
C17' 0.129(16) 0.115(12) 0.34(3) 0.043(14) -0.133(19) -0.026(11)
O1 0.096(2) 0.112(3) 0.0499(18) 0.000 0.0116(15) 0.000
O2 0.0625(19) 0.0673(18) 0.0496(15) 0.000 -0.0102(12) 0.000
O3 0.0439(16) 0.0454(17) 0.127(2) 0.000 0.0035(14) 0.000
C1 0.060(3) 0.062(3) 0.053(3) 0.000 0.0067(19) 0.000
C2 0.053(2) 0.050(2) 0.056(2) 0.000 0.0038(18) 0.000
C3 0.048(3) 0.077(3) 0.085(3) 0.000 0.012(2) 0.000
C4 0.047(3) 0.080(3) 0.087(3) 0.000 -0.008(2) 0.000
C5 0.053(3) 0.069(3) 0.067(3) 0.000 -0.016(2) 0.000
C6 0.057(3) 0.054(2) 0.060(2) 0.000 0.0007(19) 0.000
C7 0.049(2) 0.047(2) 0.049(2) 0.000 0.0001(17) 0.000
C8 0.043(2) 0.054(2) 0.049(2) 0.000 -0.0020(15) 0.000
C9 0.0456(16) 0.0447(16) 0.0570(15) -0.0006(11) -0.0044(11) -0.0006(11)
C10 0.0544(17) 0.0534(19) 0.0642(18) -0.0011(13) -0.0045(12) 0.0035(13)
C11 0.069(2) 0.0490(18) 0.0724(19) 0.0018(14) -0.0065(14) 0.0043(15)
C12 0.070(2) 0.0454(18) 0.0737(19) 0.0025(14) 0.0001(14) -0.0121(16)
C13 0.0552(18) 0.0547(19) 0.090(2) 0.0035(15) 0.0064(14) -0.0037(15)
C14 0.0488(17) 0.0479(17) 0.0720(17) -0.0013(13) 0.0022(13) 0.0010(13)
C15 0.085(2) 0.051(2) 0.120(3) 0.0045(18) -0.0002(19) 0.0134(16)

loop_
_atom_type_symbol
_atom_type_description
_atom_type_scat_dispersion_real
_atom_type_scat_dispersion_imag
_atom_type_scat_source
C C 0.0033 0.0016 'International Tables Vol C Tables 4.2.6.8 and 6.1.1.4'
H H 0.0000 0.0000 'International Tables Vol C Tables 4.2.6.8 and 6.1.1.4'
N N 0.0061 0.0033 'International Tables Vol C Tables 4.2.6.8 and 6.1.1.4'
O O 0.0106 0.0060 'International Tables Vol C Tables 4.2.6.8 and 6.1.1.4'

loop_
_geom_angle_atom_site_label_1
_geom_angle_atom_site_label_2
_geom_angle_atom_site_label_3
_geom_angle
_geom_angle_site_symmetry_1
_geom_angle_site_symmetry_3
N2 N1 C12 128.9(13) . .
N2 N1 C16 94.5(13) . .
C12 N1 C16 129.8(15) . .
O4 N2 N1 105.6(14) . .
N1 C16 C17 103.7(13) . .
N1 C16 H16A 111.0 . .
C17 C16 H16A 111.0 . .
N1 C16 H16B 111.0 . .
C17 C16 H16B 111.0 . .
H16A C16 H16B 109.0 . .
C16 C17 H17A 109.5 . .
C16 C17 H17B 109.5 . .
H17A C17 H17B 109.5 . .
C16 C17 H17C 109.5 . .
H17A C17 H17C 109.5 . .
H17B C17 H17C 109.5 . .
N2' N1' C12 113.2(8) . .
N2' N1' C16' 128.0(11) . .
C12 N1' C16' 118.2(11) . .
O4' N2' N1' 116.1(11) . .
C17' C16' N1' 118.1(15) . .
C17' C16' H16C 107.8 . .
N1' C16' H16C 107.8 . .
C17' C16' H16D 107.8 . .
N1' C16' H16D 107.8 . .
H16C C16' H16D 107.1 . .
C16' C17' H17D 109.5 . .
C16' C17' H17E 109.5 . .
H17D C17' H17E 109.5 . .
C16' C17' H17F 109.5 . .
H17D C17' H17F 109.5 . .
H17E C17' H17F 109.5 . .
C1 O2 C8 111.8(3) . .
C14 O3 C14 118.3(3) 7_565 .
O1 C1 O2 120.4(4) . .
O1 C1 C2 132.6(4) . .
O2 C1 C2 107.0(3) . .
C7 C2 C3 120.6(4) . .
C7 C2 C1 110.9(3) . .
C3 C2 C1 128.5(4) . .
C4 C3 C2 116.7(4) . .
C4 C3 H3 121.7 . .
C2 C3 H3 121.7 . .
C3 C4 C5 122.2(4) . .
C3 C4 H4 118.9 . .
C5 C4 H4 118.9 . .
C6 C5 C4 120.5(4) . .
C6 C5 H5 119.7 . .
C4 C5 H5 119.7 . .
C7 C6 C5 117.3(4) . .
C7 C6 H6 121.3 . .
C5 C6 H6 121.3 . .
C2 C7 C6 122.6(4) . .
C2 C7 C8 108.5(3) . .
C6 C7 C8 128.9(3) . .
O2 C8 C9 107.45(18) . 7_565
O2 C8 C9 107.45(18) . .
C9 C8 C9 111.2(3) 7_565 .
O2 C8 C7 101.9(3) . .
C9 C8 C7 113.99(19) 7_565 .
C9 C8 C7 114.00(19) . .
C14 C9 C10 117.9(2) . .
C14 C9 C8 120.2(2) . .
C10 C9 C8 121.9(2) . .
C11 C10 C9 123.2(3) . .
C11 C10 H10 118.4 . .
C9 C10 H10 118.4 . .
C10 C11 C12 116.4(3) . .
C10 C11 C15 121.7(3) . .
C12 C11 C15 121.9(3) . .
C13 C12 N1 120.5(10) . .
C13 C12 C11 122.0(3) . .
N1 C12 C11 117.1(10) . .
C13 C12 N1' 117.3(6) . .
C11 C12 N1' 120.7(6) . .
C12 C13 C14 119.6(3) . .
C12 C13 H13 120.2 . .
C14 C13 H13 120.2 . .
O3 C14 C13 115.7(3) . .
O3 C14 C9 123.5(2) . .
C13 C14 C9 120.9(3) . .
C11 C15 H15A 109.5 . .
C11 C15 H15B 109.5 . .
H15A C15 H15B 109.5 . .
C11 C15 H15C 109.5 . .
H15A C15 H15C 109.5 . .
H15B C15 H15C 109.5 . .

loop_
_geom_bond_atom_site_label_1
_geom_bond_atom_site_label_2
_geom_bond_distance
_geom_bond_site_symmetry_2
N1 N2 1.372(16) .
N1 C12 1.386(18) .
N1 C16 1.399(17) .
N2 O4 1.234(12) .
C16 C17 1.490(14) .
C16 H16A 0.9700 .
C16 H16B 0.9700 .
C17 H17A 0.9600 .
C17 H17B 0.9600 .
C17 H17C 0.9600 .
N1' N2' 1.291(13) .
N1' C12 1.458(9) .
N1' C16' 1.517(16) .
N2' O4' 1.234(10) .
C16' C17' 1.503(16) .
C16' H16C 0.9700 .
C16' H16D 0.9700 .
C17' H17D 0.9600 .
C17' H17E 0.9600 .
C17' H17F 0.9600 .
O1 C1 1.191(4) .
O2 C1 1.355(5) .
O2 C8 1.497(5) .
O3 C14 1.365(3) 7_565
O3 C14 1.365(3) .
C1 C2 1.465(6) .
C2 C7 1.355(5) .
C2 C3 1.406(6) .
C3 C4 1.355(6) .
C3 H3 0.9300 .
C4 C5 1.382(6) .
C4 H4 0.9300 .
C5 C6 1.378(6) .
C5 H5 0.9300 .
C6 C7 1.358(5) .
C6 H6 0.9300 .
C7 C8 1.523(5) .
C8 C9 1.505(3) 7_565
C8 C9 1.505(3) .
C9 C14 1.377(4) .
C9 C10 1.383(4) .
C10 C11 1.371(4) .
C10 H10 0.9300 .
C11 C12 1.394(5) .
C11 C15 1.503(4) .
C12 C13 1.361(4) .
C13 C14 1.372(4) .
C13 H13 0.9300 .
C15 H15A 0.9600 .
C15 H15B 0.9600 .
C15 H15C 0.9600 .

loop_
_geom_hbond_atom_site_label_D
_geom_hbond_atom_site_label_H
_geom_hbond_atom_site_label_A
_geom_hbond_distance_DH
_geom_hbond_distance_HA
_geom_hbond_distance_DA
_geom_hbond_angle_DHA
_geom_hbond_site_symmetry_A
C13 H13 O4' 0.93 2.49 3.387(7) 161.5 5_665
C13 H13 O4' 0.93 2.49 3.387(7) 161.5 5_665
C13 H13 O4' 0.93 2.49 3.387(7) 161.5 5_665
C13 H13 O4' 0.93 2.49 3.387(7) 161.5 5_665
C13 H13 O4' 0.93 2.49 3.387(7) 161.5 5_665
C13 H13 O4' 0.93 2.49 3.387(7) 161.5 5_665
C13 H13 O4' 0.93 2.49 3.387(7) 161.5 5_665

loop_
_geom_torsion_atom_site_label_1
_geom_torsion_atom_site_label_2
_geom_torsion_atom_site_label_3
_geom_torsion_atom_site_label_4
_geom_torsion
_geom_torsion_site_symmetry_1
_geom_torsion_site_symmetry_4
C12 N1 N2 O4 16(3) . .
C16 N1 N2 O4 168.4(15) . .
N2 N1 C16 C17 155.5(15) . .
C12 N1 C16 C17 -52(3) . .
C12 N1' N2' O4' -176.7(9) . .
C16' N1' N2' O4' 13(2) . .
N2' N1' C16' C17' -140.8(18) . .
C12 N1' C16' C17' 49(2) . .
C8 O2 C1 O1 180.000(0) . .
C8 O2 C1 C2 0.000(0) . .
O1 C1 C2 C7 180.000(1) . .
O2 C1 C2 C7 0.000(0) . .
O1 C1 C2 C3 0.000(1) . .
O2 C1 C2 C3 180.000(0) . .
C7 C2 C3 C4 0.000(0) . .
C1 C2 C3 C4 180.000(0) . .
C2 C3 C4 C5 0.000(0) . .
C3 C4 C5 C6 0.000(0) . .
C4 C5 C6 C7 0.000(0) . .
C3 C2 C7 C6 0.000(0) . .
C1 C2 C7 C6 180.000(0) . .
C3 C2 C7 C8 180.000(0) . .
C1 C2 C7 C8 0.000(0) . .
C5 C6 C7 C2 0.000(0) . .
C5 C6 C7 C8 180.000(0) . .
C1 O2 C8 C9 -120.11(18) . 7_565
C1 O2 C8 C9 120.11(18) . .
C1 O2 C8 C7 0.000(0) . .
C2 C7 C8 O2 0.000(0) . .
C6 C7 C8 O2 180.000(0) . .
C2 C7 C8 C9 115.4(2) . 7_565
C6 C7 C8 C9 -64.6(2) . 7_565
C2 C7 C8 C9 -115.4(2) . .
C6 C7 C8 C9 64.6(2) . .
O2 C8 C9 C14 99.8(3) . .
C9 C8 C9 C14 -17.5(4) 7_565 .
C7 C8 C9 C14 -148.1(3) . .
O2 C8 C9 C10 -76.3(3) . .
C9 C8 C9 C10 166.34(17) 7_565 .
C7 C8 C9 C10 35.8(4) . .
C14 C9 C10 C11 -1.3(4) . .
C8 C9 C10 C11 174.9(3) . .
C9 C10 C11 C12 0.6(4) . .
C9 C10 C11 C15 -179.7(3) . .
N2 N1 C12 C13 84(2) . .
C16 N1 C12 C13 -60(2) . .
N2 N1 C12 C11 -104(2) . .
C16 N1 C12 C11 113(2) . .
N2 N1 C12 N1' 12(7) . .
C16 N1 C12 N1' -131(11) . .
C10 C11 C12 C13 -0.2(4) . .
C15 C11 C12 C13 -179.8(3) . .
C10 C11 C12 N1 -172.7(7) . .
C15 C11 C12 N1 7.7(8) . .
C10 C11 C12 N1' 177.8(5) . .
C15 C11 C12 N1' -1.8(6) . .
N2' N1' C12 C13 80.3(11) . .
C16' N1' C12 C13 -108.0(11) . .
N2' N1' C12 N1 -167(10) . .
C16' N1' C12 N1 5(8) . .
N2' N1' C12 C11 -97.8(11) . .
C16' N1' C12 C11 73.9(11) . .
N1 C12 C13 C14 172.7(7) . .
C11 C12 C13 C14 0.4(4) . .
N1' C12 C13 C14 -177.7(5) . .
C14 O3 C14 C13 -171.0(2) 7_565 .
C14 O3 C14 C9 9.0(5) 7_565 .
C12 C13 C14 O3 179.0(3) . .
C12 C13 C14 C9 -1.1(4) . .
C10 C9 C14 O3 -178.5(3) . .
C8 C9 C14 O3 5.2(4) . .
C10 C9 C14 C13 1.5(4) . .
C8 C9 C14 C13 -174.7(3) . .

loop_
_platon_squeeze_void_nr
_platon_squeeze_void_average_x
_platon_squeeze_void_average_y
_platon_squeeze_void_average_z
_platon_squeeze_void_volume
_platon_squeeze_void_count_electrons
_platon_squeeze_void_content
1 0.883 0.250 -0.196 120 44 ' '
2 0.117 0.750 0.195 120 44 ' '
3 0.617 0.750 0.304 120 44 ' '
4 0.383 0.250 0.695 120 44 ' '
